data_2008587
loop_
_publ_author_name
'Karanovi\'c, Ljiljana'
'Poleti, Dejan'
'Bogdanovi\'c, Goran A.'
'Spasojevi\'c-de Bir\'e, Anne'

_publ_section_title
;
 Disodium hexaaquacobalt(II) bis[dihydrogen
 1,2,4,5-benzenetetracarboxylate(2 --)] tetrahydrate
;
_journal_issue 6
_journal_name_full 'Acta Crystallographica Section C'
_journal_page_first 911
_journal_page_last 913
_journal_paper_doi 10.1107/S0108270199002498
_journal_volume 55
_journal_year 1999
_chemical_formula_iupac 'Na2 [Co (H2 O)6] (C10 H4 O8)2 , 4H2 O'
_chemical_formula_moiety '2C10 H4 O8, CoH12  O6 2- , 4H2 O, 2Na+'
_chemical_formula_structural 'Na2 (Co (H2 O)6) (C10 H4 O8)2 .(H2 O)4'
_chemical_formula_sum 'C20 H28 Co Na2 O26'
_chemical_formula_weight 789.33
_chemical_name_systematic
;
Disodium hexaaquacobalt(II) dihydrogen 1,2,4,5-benzenetetracarboxylate(2-)
tetrahydrate
;
_space_group_IT_number 12
_symmetry_cell_setting monoclinic
_symmetry_space_group_name_Hall '-C 2y'
_symmetry_space_group_name_H-M 'C 1 2/m 1'
_cell_angle_alpha 90.00
_cell_angle_beta 103.33(4)
_cell_angle_gamma 90.00
_cell_formula_units_Z 2
_cell_length_a 7.320(4)
_cell_length_b 20.150(5)
_cell_length_c 10.448(3)
_cell_measurement_reflns_used 25
_cell_measurement_temperature 299(3)
_cell_measurement_theta_max 16.62
_cell_measurement_theta_min 13.18
_cell_volume 1499.5(10)
_diffrn_ambient_temperature 299(3)
_diffrn_measurement_device 'Enraf-Nonius CAD-4'
_diffrn_measurement_method \o/2\q
_diffrn_radiation_monochromator graphite
_diffrn_radiation_source 'fine-focus sealed tube'
_diffrn_radiation_type MoK\a
_diffrn_radiation_wavelength 0.71069
_diffrn_reflns_av_R_equivalents 0.0382
_diffrn_reflns_av_sigmaI/netI 0.0305
_diffrn_reflns_limit_h_max 9
_diffrn_reflns_limit_h_min -9
_diffrn_reflns_limit_k_max 26
_diffrn_reflns_limit_k_min 0
_diffrn_reflns_limit_l_max 12
_diffrn_reflns_limit_l_min 0
_diffrn_reflns_number 1901
_diffrn_reflns_theta_max 27.96
_diffrn_reflns_theta_min 2.00
_diffrn_standards_decay_% 0
_diffrn_standards_interval_time 120
_diffrn_standards_number 2
_exptl_absorpt_coefficient_mu 0.711
_exptl_absorpt_correction_T_max 0.838
_exptl_absorpt_correction_T_min 0.817
_exptl_absorpt_correction_type integration
_exptl_absorpt_process_details 'De Tita (1985)'
_exptl_crystal_colour pink
_exptl_crystal_density_diffrn 1.748
_exptl_crystal_density_method 'not measured'
_exptl_crystal_description needle
_exptl_crystal_F_000 810.0
_exptl_crystal_size_max 0.25
_exptl_crystal_size_mid 0.20
_exptl_crystal_size_min 0.18
_refine_diff_density_max 0.898
_refine_diff_density_min -0.237
_refine_ls_extinction_method none
_refine_ls_goodness_of_fit_all 0.945
_refine_ls_goodness_of_fit_ref 0.987
_refine_ls_hydrogen_treatment mixed
_refine_ls_matrix_type full
_refine_ls_number_parameters 145
_refine_ls_number_reflns 1807
_refine_ls_number_restraints 0
_refine_ls_restrained_S_all 0.945
_refine_ls_restrained_S_obs 0.987
_refine_ls_R_factor_all 0.0570
_refine_ls_R_factor_gt 0.0450
_refine_ls_shift/su_max 0.000
_refine_ls_shift/su_mean 0.000
_refine_ls_structure_factor_coef Fsqd
_refine_ls_weighting_details 'w = 1/[\s^2^(Fo^2^)+(0.0744P)^2^+1.4558P] where P=(Fo^2^+2Fc^2^)/3'
_refine_ls_weighting_scheme calc
_refine_ls_wR_factor_all 0.1207
_refine_ls_wR_factor_ref 0.1159
_reflns_number_gt 1549
_reflns_number_total 1807
_reflns_observed_criterion I>2\s(I)
_cod_data_source_file na1397.cif
_cod_data_source_block a3
_cod_depositor_comments
;
The following automatic conversions were performed:

'_refine_ls_weighting_scheme' value 'calc w =
1/[\s^2^(Fo^2^)+(0.0744P)^2^+1.4558P] where P=(Fo^2^+2Fc^2^)/3' was
changed to 'calc'. New tag '_refine_ls_weighting_details' was
created. The value of the new tag was set to 'w =
1/[\s^2^(Fo^2^)+(0.0744P)^2^+1.4558P] where P=(Fo^2^+2Fc^2^)/3'.

Automatic conversion script
Id: cif_fix_values 3143 2015-03-26 13:38:13Z robertas 
;
_cod_original_sg_symbol_H-M 'C 2/m'
_cod_database_code 2008587
_cod_database_fobs_code 2008587

loop_
_symmetry_equiv_pos_as_xyz
'x, y, z'
'x, -y, z'
'x+1/2, y+1/2, z'
'x+1/2, -y+1/2, z'
'-x, -y, -z'
'-x, y, -z'
'-x+1/2, -y+1/2, -z'
'-x+1/2, y+1/2, -z'

loop_
_atom_site_aniso_label
_atom_site_aniso_U_11
_atom_site_aniso_U_22
_atom_site_aniso_U_33
_atom_site_aniso_U_12
_atom_site_aniso_U_13
_atom_site_aniso_U_23
Co .0357(3) .0208(3) .0247(3) .000 .0037(2) .000
Na .0601(9) .0225(6) .0372(7) .000 .0048(6) .000
O1 .0564(15) .0215(11) .0349(12) .000 -.0109(10) .000
O2 .0365(12) .0253(11) .0407(13) .000 .0079(10) .000
O3 .0511(14) .0233(10) .0389(13) .000 .0170(11) .000
O4 .0582(11) .0232(8) .0380(8) .0031(7) .0053(7) .0055(6)
O5 .0791(14) .0309(9) .0398(10) .0022(8) -.0191(9) .0044(7)
O6 .0780(14) .0226(9) .0465(10) -.0046(8) -.0089(9) -.0043(7)
O7 .0780(14) .0316(9) .0402(10) -.0030(8) -.0211(9) -.0036(7)
O8 .079(2) .0356(14) .059(2) .000 .034(2) .000
O9 .0453(13) .0257(10) .0336(11) .000 -.0036(9) .000
C1 .0343(14) .0182(12) .0307(14) .000 .0071(11) .000
C2 .0311(9) .0235(9) .0251(9) .0016(7) .0032(7) .0014(7)
C3 .0322(9) .0222(9) .0267(9) -.0015(7) .0030(7) -.0006(7)
C4 .0353(14) .0186(12) .0285(14) .000 .0045(11) .000
C5 .0380(10) .0266(10) .0301(10) .0021(8) .0035(8) .0037(8)
C6 .0412(11) .0249(10) .0325(11) -.0022(8) .0003(8) -.0035(8)

loop_
_atom_site_label
_atom_site_fract_x
_atom_site_fract_y
_atom_site_fract_z
_atom_site_U_iso_or_equiv
_atom_site_thermal_displace_type
_atom_site_calc_flag
_atom_site_refinement_flags
_atom_site_occupancy
_atom_site_disorder_group
_atom_site_type_symbol
Co .0000 .0000 .0000 .0276(2) Uani d S 1 . Co
Na -.3168(2) .0000 -.32640(13) .0410(3) Uani d S 1 . Na
O1 .0000 .10198(11) .0000 .0410(6) Uani d S 1 . O
O2 -.2917(3) .0000 -.0833(2) .0343(5) Uani d S 1 . O
O3 -.0282(4) .0000 .1972(2) .0367(5) Uani d S 1 . O
O4 .3107(2) .39593(8) .3010(2) .0407(4) Uani d . 1 . O
O5 .2016(3) .31233(9) .1738(2) .0553(5) Uani d . 1 . O
O6 .3064(3) .11200(8) .3033(2) .0528(5) Uani d . 1 . O
O7 .1999(3) .19404(9) .1733(2) .0556(6) Uani d . 1 . O
O8 .6680(5) .0000 .4359(3) .0549(7) Uani d S 1 . O
O9 .5000 .09615(11) .0000 .0369(5) Uani d S 1 . O
C1 .5000 .32083(13) .5000 .0278(6) Uani d S 1 . C
H6 .5000 .36698(13) .5000 .033 Uiso calc SR 1 . H
C2 .3974(3) .28895(9) .3886(2) .0271(4) Uani d . 1 . C
C3 .3975(3) .21888(9) .3887(2) .0277(4) Uani d . 1 . C
C4 .5000 .18714(14) .5000 .0279(6) Uani d S 1 . C
H4 .5000 .14098(14) .5000 .033 Uiso calc SR 1 . H
C5 .2968(3) .33584(11) .2808(2) .0323(4) Uani d . 1 . C
C6 .2962(3) .17102(10) .2827(2) .0342(5) Uani d . 1 . C
H1 .058(5) .1283(16) .051(4) .073(11) Uiso d . 1 . H
H2 -.346(4) -.0290(13) -.067(3) .042(8) Uiso d . 1 . H
H3 -.086(5) -.0290(15) .215(3) .057(10) Uiso d . 1 . H
H5 .197(7) .253(2) .181(5) .101(15) Uiso d . 1 . H
H7 .436(5) .1241(16) -.056(4) .070(10) Uiso d . 1 . H
H8 .727(6) -.0318(19) .417(5) .105(16) Uiso d . 1 . H

loop_
_atom_type_symbol
_atom_type_description
_atom_type_scat_dispersion_real
_atom_type_scat_dispersion_imag
_atom_type_scat_source
C C 0.0033 0.0016 'International Tables Vol C Tables 4.2.6.8 and 6.1.1.4'
H H 0.0000 0.0000 'International Tables Vol C Tables 4.2.6.8 and 6.1.1.4'
Co Co 0.3494 0.9721 'International Tables Vol C Tables 4.2.6.8 and 6.1.1.4'
O O 0.0106 0.0060 'International Tables Vol C Tables 4.2.6.8 and 6.1.1.4'
N N 0.0061 0.0033 'International Tables Vol C Tables 4.2.6.8 and 6.1.1.4'

loop_
_geom_angle_atom_site_label_1
_geom_angle_atom_site_label_2
_geom_angle_atom_site_label_3
_geom_angle_site_symmetry_1
_geom_angle_site_symmetry_3
_geom_angle
O1 Co O1 . 5 180.0
O1 Co O2 . 5 90.0
O1 Co O2 5 5 90.0
O1 Co O2 . . 90.0
O1 Co O2 5 . 90.0
O2 Co O2 5 . 180.0
O1 Co O3 . 5 90.0
O1 Co O3 5 5 90.0
O2 Co O3 5 5 94.87(11)
O2 Co O3 . 5 85.13(11)
O1 Co O3 . . 90.0
O1 Co O3 5 . 90.0
O2 Co O3 5 . 85.13(11)
O2 Co O3 . . 94.87(11)
O3 Co O3 5 . 180.0
O6 Na O6 6 5 168.09(11)
O6 Na O8 6 1_454 95.73(6)
O6 Na O8 5 1_454 95.73(6)
O6 Na O2 6 . 84.23(6)
O6 Na O2 5 . 84.23(6)
O8 Na O2 1_454 . 178.41(11)
O6 Na O8 6 5 93.04(6)
O6 Na O8 5 5 93.04(6)
O8 Na O8 1_454 5 75.04(12)
O2 Na O8 . 5 106.54(11)
O6 Na O3 6 5 86.53(6)
O6 Na O3 5 5 86.53(6)
O8 Na O3 1_454 5 109.87(12)
O2 Na O3 . 5 68.55(9)
O8 Na O3 5 5 175.09(10)
O6 Na Na 6 5_454 95.50(6)
O6 Na Na 5 5_454 95.50(6)
O8 Na Na 1_454 5_454 38.41(9)
O2 Na Na . 5_454 143.18(9)
O8 Na Na 5 5_454 36.63(7)
O3 Na Na 5 5_454 148.28(9)
Co O2 Na . . 104.43(11)
Co O3 Na . 5 101.89(11)
C6 O6 Na . 5 175.9(2)
Na O8 Na 1_656 5 104.96(12)
C2 C1 C2 . 6_656 124.9(3)
C1 C2 C3 . . 117.5(2)
C1 C2 C5 . . 114.1(2)
C3 C2 C5 . . 128.3(2)
C4 C3 C2 . . 117.5(2)
C4 C3 C6 . . 113.3(2)
C2 C3 C6 . . 129.2(2)
C3 C4 C3 6_656 . 125.1(3)
O4 C5 O5 . . 121.9(2)
O4 C5 C2 . . 118.4(2)
O5 C5 C2 . . 119.7(2)
O6 C6 O7 . . 120.9(2)
O6 C6 C3 . . 119.5(2)
O7 C6 C3 . . 119.6(2)

loop_
_geom_bond_atom_site_label_1
_geom_bond_atom_site_label_2
_geom_bond_site_symmetry_2
_geom_bond_distance
_geom_bond_publ_flag
Co O1 . 2.055(2) ?
Co O1 5 2.055(2) ?
Co O2 5 2.112(3) ?
Co O2 . 2.112(3) ?
Co O3 5 2.117(2) ?
Co O3 . 2.117(2) ?
Na O6 6 2.269(2) ?
Na O6 5 2.269(2) ?
Na O8 1_454 2.460(3) ?
Na O2 . 2.503(3) ?
Na O8 5 2.561(4) ?
Na O3 5 2.575(3) ?
Na Na 5_454 3.983(3) ?
O3 Na 5 2.575(3) ?
O4 C5 . 1.229(3) ?
O5 C5 . 1.264(3) ?
O6 C6 . 1.208(3) ?
O6 Na 5 2.269(2) ?
O7 C6 . 1.283(3) ?
O8 Na 1_656 2.460(3) ?
O8 Na 5 2.561(4) ?
C1 C2 . 1.388(2) ?
C1 C2 6_656 1.388(2) ?
C2 C3 . 1.412(3) ?
C2 C5 . 1.524(3) ?
C3 C4 . 1.386(2) ?
C3 C6 . 1.526(3) ?
C4 C3 6_656 1.386(2) ?

loop_
_geom_hbond_atom_site_label_D
_geom_hbond_atom_site_label_H
_geom_hbond_atom_site_label_A
_geom_hbond_site_symmetry_A
_geom_hbond_distance_DH
_geom_hbond_distance_HA
_geom_hbond_distance_DA
_geom_hbond_angle_DHA
_geom_hbond_publ_flag
O5 H5 O7 1_555 1.20(4) 1.19(4) 2.384(3) 171(4) yes
O1 H1 O7 1_555 0.80(3) 1.96(3) 2.764(2) 178(4) yes
O2 H2 O9 5_555 0.75(3) 1.99(3) 2.729(3) 170(2) yes
O3 H3 O4 3_445 0.77(3) 2.00(3) 2.748(3) 166(3) yes
O8 H8 O4 3_545 0.82(4) 2.08(5) 2.856(3) 158(4) yes
O9 H7 O5 7_555 0.87(3) 1.90(3) 2.764(2) 178(2) yes
